data_2008909
loop_
_publ_author_name
'Gallagher, John F.'
'Kenny, Peter T.M.'
'Sheehy, Michael J.'

_publ_section_title
;
 Intermolecular N---H&#x00B7;&#x00B7;&#x00B7;N and
 C---H&#x00B7;&#x00B7;&#x00B7;O interactions from one-dimensional
 chains comprising the two independent molecues of
 <i>N</i>,<i>N</i>'-dicyclohexyl-<i>N</i>-nicotinoylurea
;
_journal_issue 9
_journal_name_full 'Acta Crystallographica Section C'
_journal_page_first 1607
_journal_page_last 1610
_journal_paper_doi 10.1107/S0108270199007544
_journal_volume 55
_journal_year 1999
_chemical_formula_moiety 'C19 H27 N3 O2 '
_chemical_formula_sum 'C19 H27 N3 O2'
_chemical_formula_weight 329.44
_chemical_melting_point 397
_chemical_name_common Dicyclohexyl-N-(3-pyridinylcarbonyl)urea
_chemical_name_systematic
;
N,N`-dicyclohexyl-N-(3-pyridinylcarbonyl)urea
;
_space_group_IT_number 2
_symmetry_cell_setting triclinic
_symmetry_space_group_name_Hall '-P 1'
_symmetry_space_group_name_H-M 'P -1'
_cell_angle_alpha 67.29(3)
_cell_angle_beta 87.640(17)
_cell_angle_gamma 85.750(17)
_cell_formula_units_Z 4
_cell_length_a 9.6855(11)
_cell_length_b 12.775(3)
_cell_length_c 16.053(6)
_cell_measurement_reflns_used 25
_cell_measurement_temperature 290.0(10)
_cell_measurement_theta_max 19.44
_cell_measurement_theta_min 5.44
_cell_volume 1827.1(9)
_computing_cell_refinement
;
SET4 and CELDIM  in CAD4-PC Software (Enraf-Nonius, 1992)
;
_computing_data_collection 'CAD4-PC Software (Enraf-Nonius, 1992)'
_computing_data_reduction 'DATRD2 in NRCVAX96 (Gabe et al., 1989)'
_computing_molecular_graphics 'NRCVAX96, ORTEP (Johnson, 1976) and PLATON (Spek, 1998)'
_computing_publication_material 'NRCVAX96, SHELXL97 and WordPerfect macro PREP8 (Ferguson, 1998)'
_computing_structure_refinement 'NRCVAX96 and SHELXL97 (Sheldrick, 1997b)'
_computing_structure_solution 'SHELXS97 (Sheldrick, 1997a)'
_diffrn_ambient_temperature 290.0(10)
_diffrn_measured_fraction_theta_full 1.00
_diffrn_measured_fraction_theta_max 1.00
_diffrn_measurement_device 'Enraf-Nonius CAD-4'
_diffrn_measurement_method \w--2\q
_diffrn_radiation_monochromator graphite
_diffrn_radiation_source 'X-ray tube'
_diffrn_radiation_type 'Molybdenum K\a'
_diffrn_radiation_wavelength 0.7107
_diffrn_reflns_av_R_equivalents 0.000
_diffrn_reflns_av_sigmaI/netI 0.1153
_diffrn_reflns_limit_h_max 11
_diffrn_reflns_limit_h_min -11
_diffrn_reflns_limit_k_max 15
_diffrn_reflns_limit_k_min 0
_diffrn_reflns_limit_l_max 19
_diffrn_reflns_limit_l_min -17
_diffrn_reflns_number 6786
_diffrn_reflns_theta_full 25.4
_diffrn_reflns_theta_max 25.4
_diffrn_reflns_theta_min 2.1
_diffrn_standards_decay_% 'no decay, variation <2'
_diffrn_standards_interval_time 240
_diffrn_standards_number 3
_exptl_absorpt_coefficient_mu 0.079
_exptl_absorpt_correction_T_max 1.00
_exptl_absorpt_correction_T_min 1.00
_exptl_absorpt_correction_type none
_exptl_crystal_colour colourless
_exptl_crystal_density_diffrn 1.198
_exptl_crystal_density_meas ?
_exptl_crystal_description plate
_exptl_crystal_F_000 712
_exptl_crystal_size_max 0.44
_exptl_crystal_size_mid 0.28
_exptl_crystal_size_min 0.14
_refine_diff_density_max 0.173
_refine_diff_density_min -0.143
_refine_ls_extinction_coef 0.0181(11)
_refine_ls_extinction_method 'SHELXL97 (Sheldrick, 1997b)'
_refine_ls_goodness_of_fit_ref 0.871
_refine_ls_hydrogen_treatment constr
_refine_ls_matrix_type full
_refine_ls_number_parameters 434
_refine_ls_number_reflns 6786
_refine_ls_number_restraints 0
_refine_ls_restrained_S_all 0.871
_refine_ls_R_factor_all 0.1529
_refine_ls_R_factor_gt 0.0467
_refine_ls_shift/su_max 0.001
_refine_ls_shift/su_mean 0.000
_refine_ls_structure_factor_coef Fsqd
_refine_ls_weighting_details 'w =  1/[\s^2^(Fo^2^)+(0.0457P)^2^] where P=(Fo^2^+2Fc^2^)/3'
_refine_ls_weighting_scheme calc
_refine_ls_wR_factor_ref 0.1107
_reflns_number_gt 2796
_reflns_number_total 6786
_reflns_threshold_expression I>2\s(I)
_cod_data_source_file gd1039.cif
_cod_data_source_block I
_cod_depositor_comments
;
The following automatic conversions were performed:

'_exptl_crystal_density_meas' value 'not measured' was changed to '?'
- the value is perceived as not measured.

Automatic conversion script
Id: cif_fix_values 3008 2015-01-20 13:52:24Z robertas 

The following automatic conversions were performed:

'_refine_ls_weighting_scheme' value 'calc w =
1/[\s^2^(Fo^2^)+(0.0457P)^2^] where P=(Fo^2^+2Fc^2^)/3' was changed
to 'calc'. New tag '_refine_ls_weighting_details' was created. The
value of the new tag was set to 'w = 1/[\s^2^(Fo^2^)+(0.0457P)^2^]
where P=(Fo^2^+2Fc^2^)/3'.

Automatic conversion script
Id: cif_fix_values 3143 2015-03-26 13:38:13Z robertas 
;
_cod_original_cell_volume 1827.0(8)
_cod_original_formula_sum 'C19 H27 N3 O2 '
_cod_database_code 2008909
_cod_database_fobs_code 2008909

loop_
_symmetry_equiv_pos_as_xyz
'x, y, z'
'-x, -y, -z'

loop_
_atom_site_label
_atom_site_fract_x
_atom_site_fract_y
_atom_site_fract_z
_atom_site_U_iso_or_equiv
_atom_site_adp_type
_atom_site_calc_flag
_atom_site_refinement_flags
_atom_site_occupancy
_atom_site_disorder_assembly
_atom_site_disorder_group
_atom_site_type_symbol
O1A 0.1679(2) 0.45362(15) 0.05891(13) 0.0787(6) Uani d . 1 . . O
O2A -0.11745(18) 0.23155(15) 0.26862(11) 0.0629(5) Uani d . 1 . . O
N1A 0.06425(19) 0.31661(15) 0.17443(13) 0.0436(5) Uani d . 1 . . N
N2A 0.0470(2) 0.30341(15) 0.32298(13) 0.0474(5) Uani d . 1 . . N
C1A 0.0928(3) 0.4268(2) 0.12541(18) 0.0500(7) Uani d . 1 . . C
C2A -0.0117(3) 0.2812(2) 0.25913(17) 0.0461(6) Uani d . 1 . . C
C11A 0.0243(3) 0.51589(19) 0.15515(15) 0.0428(6) Uani d . 1 . . C
C12A -0.1172(3) 0.5342(2) 0.15768(16) 0.0515(7) Uani d . 1 . . C
N13A -0.1811(2) 0.61515(18) 0.18150(14) 0.0584(6) Uani d . 1 . . N
C14A -0.1003(3) 0.6798(2) 0.20356(18) 0.0628(8) Uani d . 1 . . C
C15A 0.0409(3) 0.6699(2) 0.20185(18) 0.0610(8) Uani d . 1 . . C
C16A 0.1035(3) 0.5871(2) 0.17609(17) 0.0523(7) Uani d . 1 . . C
C21A 0.1072(3) 0.22852(19) 0.13835(16) 0.0474(6) Uani d . 1 . . C
C22A -0.0036(3) 0.2128(2) 0.08194(19) 0.0720(9) Uani d . 1 . . C
C23A 0.0487(4) 0.1246(3) 0.0434(2) 0.0952(11) Uani d . 1 . . C
C24A 0.0935(4) 0.0124(3) 0.1178(2) 0.0906(11) Uani d . 1 . . C
C25A 0.2025(3) 0.0288(2) 0.1748(2) 0.0744(9) Uani d . 1 . . C
C26A 0.1530(3) 0.1170(2) 0.21272(17) 0.0555(7) Uani d . 1 . . C
C31A -0.0105(3) 0.27225(19) 0.41431(15) 0.0454(6) Uani d . 1 . . C
C32A 0.0535(3) 0.1596(2) 0.47721(16) 0.0601(8) Uani d . 1 . . C
C33A -0.0077(3) 0.1257(2) 0.57206(17) 0.0714(9) Uani d . 1 . . C
C34A 0.0063(3) 0.2182(3) 0.60756(19) 0.0778(9) Uani d . 1 . . C
C35A -0.0536(3) 0.3323(3) 0.54445(19) 0.0767(9) Uani d . 1 . . C
C36A 0.0053(3) 0.3643(2) 0.44941(17) 0.0621(8) Uani d . 1 . . C
O1B 0.6594(2) 0.53210(14) 0.43604(13) 0.0729(6) Uani d . 1 . . O
O2B 0.33467(18) 0.75199(14) 0.24565(11) 0.0571(5) Uani d . 1 . . O
N1B 0.53246(19) 0.67120(15) 0.32865(12) 0.0426(5) Uani d . 1 . . N
N2B 0.5164(2) 0.69338(15) 0.17862(13) 0.0453(5) Uani d . 1 . . N
C1B 0.5797(3) 0.5611(2) 0.37341(17) 0.0475(6) Uani d . 1 . . C
C2B 0.4505(3) 0.70856(19) 0.24803(17) 0.0423(6) Uani d . 1 . . C
C11B 0.5274(3) 0.47391(19) 0.34298(15) 0.0412(6) Uani d . 1 . . C
C12B 0.3880(3) 0.4606(2) 0.33963(16) 0.0497(7) Uani d . 1 . . C
N13B 0.3374(2) 0.38283(18) 0.31477(14) 0.0544(6) Uani d . 1 . . N
C14B 0.4304(3) 0.3157(2) 0.29196(17) 0.0586(7) Uani d . 1 . . C
C15B 0.5706(3) 0.3205(2) 0.29523(17) 0.0586(7) Uani d . 1 . . C
C16B 0.6195(3) 0.4004(2) 0.32195(16) 0.0497(7) Uani d . 1 . . C
C21B 0.5549(3) 0.75727(19) 0.36687(16) 0.0484(7) Uani d . 1 . . C
C22B 0.4314(3) 0.7740(2) 0.42174(17) 0.0628(8) Uani d . 1 . . C
C23B 0.4556(4) 0.8613(3) 0.4614(2) 0.0874(10) Uani d . 1 . . C
C24B 0.4909(4) 0.9728(3) 0.3874(2) 0.0991(13) Uani d . 1 . . C
C25B 0.6166(4) 0.9560(2) 0.3340(2) 0.0859(11) Uani d . 1 . . C
C26B 0.5934(3) 0.8684(2) 0.29399(17) 0.0615(8) Uani d . 1 . . C
C31B 0.4490(2) 0.72187(19) 0.09276(15) 0.0433(6) Uani d . 1 . . C
C32B 0.4731(3) 0.8414(2) 0.02862(17) 0.0654(8) Uani d . 1 . . C
C33B 0.3980(3) 0.8704(2) -0.05953(18) 0.0819(10) Uani d . 1 . . C
C34B 0.4393(3) 0.7860(3) -0.10230(18) 0.0807(10) Uani d . 1 . . C
C35B 0.4186(4) 0.6654(2) -0.03735(19) 0.0797(10) Uani d . 1 . . C
C36B 0.4926(3) 0.6382(2) 0.05095(18) 0.0709(9) Uani d . 1 . . C
H2A 0.1227 0.3379 0.3101 0.057 Uiso calc R 1 . . H
H12A -0.1714 0.4878 0.1420 0.062 Uiso calc R 1 . . H
H14A -0.1428 0.7356 0.2214 0.075 Uiso calc R 1 . . H
H15A 0.0929 0.7177 0.2176 0.073 Uiso calc R 1 . . H
H16A 0.1996 0.5792 0.1728 0.063 Uiso calc R 1 . . H
H21A 0.1876 0.2552 0.0986 0.057 Uiso calc R 1 . . H
H22A -0.0278 0.2847 0.0330 0.086 Uiso calc R 1 . . H
H22B -0.0859 0.1877 0.1187 0.086 Uiso calc R 1 . . H
H23A -0.0243 0.1127 0.0090 0.114 Uiso calc R 1 . . H
H23B 0.1264 0.1530 0.0027 0.114 Uiso calc R 1 . . H
H24A 0.0141 -0.0195 0.1555 0.109 Uiso calc R 1 . . H
H24B 0.1298 -0.0408 0.0914 0.109 Uiso calc R 1 . . H
H25A 0.2856 0.0528 0.1385 0.089 Uiso calc R 1 . . H
H25B 0.2257 -0.0429 0.2241 0.089 Uiso calc R 1 . . H
H26A 0.0763 0.0891 0.2544 0.067 Uiso calc R 1 . . H
H26B 0.2274 0.1293 0.2460 0.067 Uiso calc R 1 . . H
H31A -0.1098 0.2640 0.4115 0.055 Uiso calc R 1 . . H
H32A 0.1527 0.1646 0.4793 0.072 Uiso calc R 1 . . H
H32B 0.0380 0.1015 0.4542 0.072 Uiso calc R 1 . . H
H33A -0.1048 0.1121 0.5713 0.086 Uiso calc R 1 . . H
H33B 0.0398 0.0557 0.6118 0.086 Uiso calc R 1 . . H
H34A -0.0406 0.1976 0.6657 0.093 Uiso calc R 1 . . H
H34B 0.1035 0.2237 0.6165 0.093 Uiso calc R 1 . . H
H35A -0.0338 0.3898 0.5670 0.092 Uiso calc R 1 . . H
H35B -0.1534 0.3303 0.5430 0.092 Uiso calc R 1 . . H
H36A -0.0420 0.4343 0.4097 0.074 Uiso calc R 1 . . H
H36B 0.1027 0.3775 0.4493 0.074 Uiso calc R 1 . . H
H2B 0.6009 0.6660 0.1848 0.054 Uiso calc R 1 . . H
H12B 0.3255 0.5087 0.3557 0.060 Uiso calc R 1 . . H
H14B 0.3978 0.2623 0.2726 0.070 Uiso calc R 1 . . H
H15B 0.6313 0.2708 0.2797 0.070 Uiso calc R 1 . . H
H16B 0.7142 0.4049 0.3258 0.060 Uiso calc R 1 . . H
H21B 0.6334 0.7282 0.4079 0.058 Uiso calc R 1 . . H
H22C 0.4133 0.7021 0.4702 0.075 Uiso calc R 1 . . H
H22D 0.3505 0.7989 0.3836 0.075 Uiso calc R 1 . . H
H23C 0.3730 0.8733 0.4937 0.105 Uiso calc R 1 . . H
H23D 0.5308 0.8333 0.5040 0.105 Uiso calc R 1 . . H
H24C 0.4128 1.0036 0.3474 0.119 Uiso calc R 1 . . H
H24D 0.5090 1.0270 0.4139 0.119 Uiso calc R 1 . . H
H25C 0.6963 0.9307 0.3732 0.103 Uiso calc R 1 . . H
H25D 0.6359 1.0278 0.2858 0.103 Uiso calc R 1 . . H
H26C 0.5200 0.8973 0.2501 0.074 Uiso calc R 1 . . H
H26D 0.6772 0.8557 0.2630 0.074 Uiso calc R 1 . . H
H31B 0.3492 0.7175 0.1049 0.052 Uiso calc R 1 . . H
H32C 0.5716 0.8492 0.0165 0.078 Uiso calc R 1 . . H
H32D 0.4403 0.8943 0.0562 0.078 Uiso calc R 1 . . H
H33C 0.2989 0.8708 -0.0481 0.098 Uiso calc R 1 . . H
H33D 0.4195 0.9460 -0.1010 0.098 Uiso calc R 1 . . H
H34C 0.5359 0.7927 -0.1210 0.097 Uiso calc R 1 . . H
H34D 0.3843 0.8032 -0.1557 0.097 Uiso calc R 1 . . H
H35C 0.4538 0.6129 -0.0647 0.096 Uiso calc R 1 . . H
H35D 0.3204 0.6557 -0.0253 0.096 Uiso calc R 1 . . H
H36C 0.4723 0.5624 0.0927 0.085 Uiso calc R 1 . . H
H36D 0.5918 0.6390 0.0398 0.085 Uiso calc R 1 . . H

loop_
_atom_site_aniso_label
_atom_site_aniso_U_11
_atom_site_aniso_U_22
_atom_site_aniso_U_33
_atom_site_aniso_U_12
_atom_site_aniso_U_13
_atom_site_aniso_U_23
O1A 0.0929(16) 0.0591(13) 0.0790(15) -0.0161(11) 0.0456(13) -0.0236(11)
O2A 0.0503(13) 0.0825(14) 0.0676(13) -0.0218(11) 0.0120(10) -0.0399(11)
N1A 0.0486(14) 0.0368(12) 0.0418(13) -0.0021(10) 0.0050(10) -0.0119(10)
N2A 0.0470(14) 0.0502(13) 0.0415(13) -0.0138(10) 0.0016(11) -0.0120(11)
C1A 0.0479(18) 0.0481(17) 0.0529(18) -0.0035(13) 0.0031(14) -0.0186(14)
C2A 0.0468(18) 0.0409(15) 0.0482(17) -0.0010(13) 0.0000(14) -0.0151(13)
C11A 0.0426(17) 0.0379(14) 0.0429(16) -0.0057(12) 0.0043(12) -0.0100(12)
C12A 0.0469(18) 0.0511(16) 0.0589(18) -0.0074(13) -0.0027(14) -0.0228(14)
N13A 0.0478(15) 0.0590(14) 0.0731(16) 0.0001(12) -0.0031(12) -0.0311(13)
C14A 0.060(2) 0.0546(17) 0.083(2) 0.0037(15) 0.0000(16) -0.0380(16)
C15A 0.055(2) 0.0537(17) 0.082(2) -0.0076(15) -0.0029(16) -0.0336(16)
C16A 0.0451(17) 0.0464(16) 0.0622(18) -0.0081(13) -0.0024(13) -0.0162(14)
C21A 0.0518(17) 0.0452(15) 0.0454(16) 0.0005(12) 0.0043(13) -0.0187(13)
C22A 0.092(2) 0.070(2) 0.0583(19) 0.0069(17) -0.0251(17) -0.0278(16)
C23A 0.133(3) 0.093(3) 0.080(2) 0.000(2) -0.027(2) -0.054(2)
C24A 0.124(3) 0.065(2) 0.101(3) -0.005(2) -0.011(2) -0.052(2)
C25A 0.088(2) 0.0482(17) 0.088(2) 0.0047(16) -0.0018(19) -0.0291(17)
C26A 0.0582(19) 0.0492(16) 0.0611(18) 0.0044(13) -0.0093(14) -0.0240(14)
C31A 0.0486(17) 0.0457(15) 0.0380(15) -0.0083(12) 0.0036(12) -0.0112(13)
C32A 0.078(2) 0.0457(16) 0.0497(18) -0.0047(14) 0.0012(15) -0.0107(14)
C33A 0.098(2) 0.0595(19) 0.0464(18) -0.0140(17) 0.0020(16) -0.0081(15)
C34A 0.100(3) 0.088(2) 0.0465(18) -0.0224(19) 0.0085(17) -0.0252(18)
C35A 0.098(3) 0.077(2) 0.070(2) -0.0229(18) 0.0243(19) -0.0439(19)
C36A 0.073(2) 0.0538(17) 0.061(2) -0.0109(15) 0.0094(16) -0.0236(15)
O1B 0.0889(15) 0.0491(11) 0.0781(14) 0.0096(10) -0.0469(12) -0.0195(10)
O2B 0.0470(12) 0.0706(12) 0.0622(12) 0.0155(10) -0.0112(9) -0.0370(10)
N1B 0.0484(13) 0.0400(12) 0.0419(12) 0.0002(10) -0.0128(10) -0.0179(10)
N2B 0.0402(13) 0.0503(13) 0.0427(13) 0.0049(10) -0.0076(10) -0.0156(11)
C1B 0.0466(17) 0.0422(16) 0.0513(17) 0.0018(13) -0.0097(13) -0.0151(13)
C2B 0.0480(18) 0.0345(14) 0.0449(16) -0.0018(12) -0.0067(14) -0.0154(12)
C11B 0.0427(17) 0.0393(14) 0.0378(15) -0.0004(12) -0.0075(12) -0.0104(12)
C12B 0.0485(18) 0.0453(15) 0.0583(17) 0.0008(13) -0.0018(13) -0.0236(14)
N13B 0.0496(15) 0.0509(13) 0.0662(15) -0.0063(11) -0.0006(12) -0.0256(12)
C14B 0.066(2) 0.0517(17) 0.067(2) -0.0091(15) -0.0022(15) -0.0317(15)
C15B 0.053(2) 0.0564(18) 0.075(2) -0.0015(14) 0.0057(15) -0.0356(16)
C16B 0.0434(17) 0.0461(15) 0.0577(17) -0.0021(13) -0.0049(13) -0.0174(14)
C21B 0.0589(19) 0.0404(15) 0.0466(16) -0.0010(12) -0.0157(14) -0.0165(13)
C22B 0.084(2) 0.0621(18) 0.0467(17) -0.0032(16) -0.0033(16) -0.0255(15)
C23B 0.126(3) 0.082(2) 0.071(2) 0.005(2) -0.015(2) -0.048(2)
C24B 0.167(4) 0.057(2) 0.087(3) 0.025(2) -0.051(3) -0.045(2)
C25B 0.126(3) 0.0471(18) 0.084(2) -0.0178(19) -0.036(2) -0.0178(18)
C26B 0.078(2) 0.0490(16) 0.0603(18) -0.0088(14) -0.0079(15) -0.0226(15)
C31B 0.0461(16) 0.0418(15) 0.0398(15) -0.0048(12) -0.0035(12) -0.0128(13)
C32B 0.090(2) 0.0510(17) 0.0533(18) -0.0118(15) -0.0105(16) -0.0156(14)
C33B 0.128(3) 0.0588(19) 0.0519(19) -0.0116(18) -0.0246(19) -0.0099(16)
C34B 0.113(3) 0.083(2) 0.0443(18) -0.0168(19) -0.0060(17) -0.0200(18)
C35B 0.127(3) 0.065(2) 0.0575(19) -0.0051(19) -0.0144(19) -0.0348(17)
C36B 0.104(2) 0.0552(18) 0.0555(19) 0.0126(16) -0.0162(17) -0.0248(15)

loop_
_atom_type_symbol
_atom_type_description
_atom_type_scat_dispersion_real
_atom_type_scat_dispersion_imag
_atom_type_scat_source
C C 0.0033 0.0016 'International Tables Vol C Tables 4.2.6.8 and 6.1.1.4'
H H 0.0000 0.0000 'International Tables Vol C Tables 4.2.6.8 and 6.1.1.4'
N N 0.0061 0.0033 'International Tables Vol C Tables 4.2.6.8 and 6.1.1.4'
O O 0.0106 0.0060 'International Tables Vol C Tables 4.2.6.8 and 6.1.1.4'

loop_
_geom_angle_atom_site_label_1
_geom_angle_atom_site_label_2
_geom_angle_atom_site_label_3
_geom_angle
_geom_angle_publ_flag
C1A N1A C2A 123.2(2) no
C1A N1A C21A 119.2(2) no
C2A N1A C21A 117.5(2) yes
C2A N2A C31A 123.2(2) yes
O1A C1A N1A 122.3(2) yes
O1A C1A C11A 120.4(2) yes
N1A C1A C11A 117.3(2) yes
O2A C2A N1A 120.6(2) yes
O2A C2A N2A 125.2(2) yes
N1A C2A N2A 114.2(2) yes
C1A C11A C12A 122.3(2) no
C1A C11A C16A 120.0(2) no
C12A C11A C16A 117.6(2) no
N13A C12A C11A 123.6(2) no
C12A N13A C14A 116.5(2) no
N13A C14A C15A 124.5(2) no
C14A C15A C16A 117.7(3) no
C15A C16A C11A 120.0(3) no
N1A C21A C22A 112.0(2) no
N1A C21A C26A 111.6(2) no
C22A C21A C26A 111.4(2) no
C21A C22A C23A 109.7(2) no
C22A C23A C24A 111.3(3) no
C23A C24A C25A 110.7(3) no
C24A C25A C26A 111.2(2) no
C21A C26A C25A 111.3(2) no
N2A C31A C32A 111.1(2) no
N2A C31A C36A 111.2(2) no
C32A C31A C36A 111.3(2) no
C31A C32A C33A 111.4(2) no
C32A C33A C34A 110.7(2) no
C33A C34A C35A 112.4(2) no
C34A C35A C36A 111.8(2) no
C31A C36A C35A 111.5(2) no
C1B N1B C2B 123.3(2) no
C1B N1B C21B 119.7(2) no
C2B N1B C21B 116.8(2) yes
C2B N2B C31B 121.6(2) yes
O1B C1B N1B 122.8(2) yes
O1B C1B C11B 120.2(2) yes
N1B C1B C11B 117.0(2) yes
O2B C2B N1B 121.4(2) yes
O2B C2B N2B 125.0(2) yes
N2B C2B N1B 113.6(2) yes
C1B C11B C12B 122.1(2) no
C1B C11B C16B 120.0(2) no
C12B C11B C16B 117.9(2) no
N13B C12B C11B 124.0(2) no
C12B N13B C14B 116.2(2) no
N13B C14B C15B 124.1(2) no
C14B C15B C16B 118.3(2) no
C15B C16B C11B 119.5(2) no
N1B C21B C22B 111.6(2) no
N1B C21B C26B 111.4(2) no
C22B C21B C26B 111.5(2) no
C21B C22B C23B 111.3(2) no
C22B C23B C24B 110.4(2) no
C23B C24B C25B 110.7(3) no
C24B C25B C26B 110.9(3) no
C21B C26B C25B 110.9(2) no
N2B C31B C32B 111.8(2) no
N2B C31B C36B 111.4(2) no
C32B C31B C36B 111.1(2) no
C31B C32B C33B 110.8(2) no
C32B C33B C34B 111.4(3) no
C33B C34B C35B 111.4(2) no
C34B C35B C36B 111.2(2) no
C31B C36B C35B 111.5(2) no

loop_
_geom_bond_atom_site_label_1
_geom_bond_atom_site_label_2
_geom_bond_site_symmetry_2
_geom_bond_distance
_geom_bond_publ_flag
O1A C1A . 1.216(3) yes
O2A C2A . 1.218(3) yes
N1A C1A . 1.365(3) yes
N1A C2A . 1.445(3) yes
N1A C21A . 1.480(3) yes
N2A C2A . 1.323(3) yes
N2A C31A . 1.461(3) yes
C1A C11A . 1.498(3) yes
C11A C12A . 1.374(3) no
C11A C16A . 1.375(3) no
N13A C12A . 1.338(3) no
N13A C14A . 1.329(3) no
C14A C15A . 1.364(3) no
C15A C16A . 1.371(3) no
C21A C22A . 1.505(3) no
C21A C26A . 1.513(3) no
C22A C23A . 1.529(4) no
C23A C24A . 1.516(4) no
C24A C25A . 1.501(4) no
C25A C26A . 1.515(3) no
C31A C32A . 1.508(3) no
C31A C36A . 1.506(3) no
C32A C33A . 1.521(3) no
C33A C34A . 1.513(4) no
C34A C35A . 1.507(4) no
C35A C36A . 1.517(3) no
O1B C1B . 1.216(3) yes
O2B C2B . 1.209(3) yes
N1B C1B . 1.362(3) yes
N1B C2B . 1.444(3) yes
N1B C21B . 1.483(3) yes
N2B C2B . 1.333(3) yes
N2B C31B . 1.453(3) yes
C1B C11B . 1.504(3) yes
C11B C12B . 1.378(3) no
C11B C16B . 1.373(3) no
N13B C12B . 1.334(3) no
N13B C14B . 1.334(3) no
C14B C15B . 1.368(3) no
C15B C16B . 1.370(3) no
C21B C22B . 1.507(3) no
C21B C26B . 1.511(3) no
C22B C23B . 1.519(4) no
C23B C24B . 1.513(4) no
C24B C25B . 1.510(4) no
C25B C26B . 1.523(4) no
C31B C32B . 1.506(3) no
C31B C36B . 1.495(3) no
C32B C33B . 1.519(3) no
C33B C34B . 1.510(4) no
C34B C35B . 1.512(4) no
C35B C36B . 1.520(3) no

loop_
_geom_hbond_atom_site_label_D
_geom_hbond_atom_site_label_H
_geom_hbond_atom_site_label_A
_geom_hbond_site_symmetry_A
_geom_hbond_distance_DH
_geom_hbond_distance_HA
_geom_hbond_distance_DA
_geom_hbond_angle_DHA
_geom_hbond_publ_flag
N2A H2A N13B 1_555 0.86 2.21 3.041(3) 163 yes
C15A H15A O2B 1_555 0.93 2.50 3.296(3) 143 yes
N2B H2B N13A 1_655 0.86 2.17 3.021(3) 172 yes
C15B H15B O2A 1_655 0.93 2.46 3.219(3) 139 yes

loop_
_geom_torsion_atom_site_label_1
_geom_torsion_atom_site_label_2
_geom_torsion_atom_site_label_3
_geom_torsion_atom_site_label_4
_geom_torsion
_geom_torsion_publ_flag
C2A N1A C1A O1A 172.8(2) no
C21A N1A C1A O1A -9.9(4) no
C2A N1A C1A C11A -8.8(3) no
C21A N1A C1A C11A 168.5(2) no
C31A N2A C2A O2A -1.2(4) no
C31A N2A C2A N1A -178.4(2) no
C1A N1A C2A O2A 122.5(3) yes
C21A N1A C2A O2A -54.9(3) no
C1A N1A C2A N2A -60.2(3) no
C21A N1A C2A N2A 122.4(2) no
O1A C1A C11A C12A 117.4(3) yes
N1A C1A C11A C12A -61.0(3) no
O1A C1A C11A C16A -58.8(4) yes
N1A C1A C11A C16A 122.8(3) no
C1A C11A C12A N13A -178.1(2) no
C16A C11A C12A N13A -1.8(4) no
C11A C12A N13A C14A 0.0(4) no
C12A N13A C14A C15A 1.2(4) no
N13A C14A C15A C16A -0.4(4) no
C14A C15A C16A C11A -1.5(4) no
C12A C11A C16A C15A 2.5(4) no
C1A C11A C16A C15A 178.9(2) no
C1A N1A C21A C22A -90.4(3) no
C2A N1A C21A C22A 87.0(3) yes
C1A N1A C21A C26A 143.9(2) no
C2A N1A C21A C26A -38.6(3) yes
N1A C21A C22A C23A 177.7(2) no
C26A C21A C22A C23A -56.5(3) no
C21A C22A C23A C24A 56.9(4) no
C22A C23A C24A C25A -56.7(4) no
C23A C24A C25A C26A 55.6(4) no
N1A C21A C26A C25A -177.6(2) no
C22A C21A C26A C25A 56.4(3) no
C24A C25A C26A C21A -55.5(3) no
C2A N2A C31A C32A 94.7(3) no
C2A N2A C31A C36A -140.7(2) no
N2A C31A C32A C33A -179.0(2) no
C36A C31A C32A C33A 56.5(3) no
C31A C32A C33A C34A -55.3(3) no
C32A C33A C34A C35A 53.8(3) no
C33A C34A C35A C36A -53.2(3) no
N2A C31A C36A C35A -179.8(2) no
C32A C31A C36A C35A -55.3(3) no
C34A C35A C36A C31A 53.5(3) no
C2B N1B C1B O1B 172.8(2) no
C21B N1B C1B O1B -12.4(4) no
C2B N1B C1B C11B -8.0(3) no
C21B N1B C1B C11B 166.8(2) no
C31B N2B C2B O2B -4.3(4) no
C31B N2B C2B N1B 177.7(2) no
C1B N1B C2B O2B 119.2(3) yes
C21B N1B C2B O2B -55.8(3) no
C1B N1B C2B N2B -62.7(3) no
C21B N1B C2B N2B 122.3(2) no
O1B C1B C11B C12B 123.3(3) yes
N1B C1B C11B C12B -55.9(3) no
O1B C1B C11B C16B -53.3(4) yes
N1B C1B C11B C16B 127.5(2) no
C1B C11B C12B N13B -178.6(2) no
C16B C11B C12B N13B -2.0(4) no
C11B C12B N13B C14B -0.2(4) no
C12B N13B C14B C15B 1.9(4) no
N13B C14B C15B C16B -1.2(4) no
C14B C15B C16B C11B -1.1(4) no
C12B C11B C16B C15B 2.6(3) no
C1B C11B C16B C15B 179.3(2) no
C1B N1B C21B C22B -95.0(3) no
C2B N1B C21B C22B 80.1(3) yes
C1B N1B C21B C26B 139.6(2) no
C2B N1B C21B C26B -45.2(3) yes
N1B C21B C22B C23B 179.4(2) no
C26B C21B C22B C23B -55.3(3) no
C21B C22B C23B C24B 56.3(4) no
C22B C23B C24B C25B -57.4(4) no
C23B C24B C25B C26B 57.3(3) no
N1B C21B C26B C25B -179.8(2) no
C22B C21B C26B C25B 54.8(3) no
C24B C25B C26B C21B -55.8(3) no
C2B N2B C31B C32B 92.2(3) no
C2B N2B C31B C36B -142.9(2) no
N2B C31B C32B C33B -178.3(2) no
C36B C31B C32B C33B 56.6(3) no
C31B C32B C33B C34B -55.6(3) no
C32B C33B C34B C35B 54.5(4) no
C33B C34B C35B C36B -53.9(4) no
N2B C31B C36B C35B 178.1(2) no
C32B C31B C36B C35B -56.6(3) no
C34B C35B C36B C31B 55.1(4) no

loop_
_cod_related_entry_id
_cod_related_entry_database
_cod_related_entry_code
1 ChemSpider 4421989
